data_2206834
loop_
_publ_author_name
'Bing-Xin Liu'
'Jian-Yong Yu'
'Duan-Jun Xu'

_publ_section_title
;Aqua(2,2'-diamino-4,4'-bi-1,3-thiazole-\k^2^<i>N</i>,<i>N</i>')(thiodiacetato-\k^3^<i>O</i>,<i>S</i>,<i>O</i>')cobalt(II)
 dihydrate
;
_journal_coeditor_code AC6195
_journal_issue 10
_journal_name_full 'Acta Crystallographica Section E'
_journal_page_first m1978
_journal_page_last m1980
_journal_paper_doi 10.1107/S1600536805028059
_journal_volume 61
_journal_year 2005
_chemical_formula_iupac '[Co (C6 H6 N4 S2) (C4 H4 O4 S) (H2 O)] , 2H2 O'
_chemical_formula_moiety 'C10 H12 Co N4 O5 S3 , 2H2 O'
_chemical_formula_sum 'C10 H16 Co N4 O7 S3'
_chemical_formula_weight 459.38
_chemical_name_systematic
;
Aqua(2,2'-diamino-4,4'-bi-1,3-thiazole-\k^2^N,N')(thiodiacetato-
\k^3^O,S,O')cobalt(II) dihydrate
;
_space_group_IT_number 14
_symmetry_cell_setting monoclinic
_symmetry_space_group_name_Hall '-P 2ybc'
_symmetry_space_group_name_H-M 'P 1 21/c 1'
_atom_sites_solution_hydrogens geom
_atom_sites_solution_primary direct
_atom_sites_solution_secondary difmap
_audit_creation_method SHELXL97
_cell_angle_alpha 90.00
_cell_angle_beta 102.538(2)
_cell_angle_gamma 90.00
_cell_formula_units_Z 4
_cell_length_a 10.6918(11)
_cell_length_b 7.1329(7)
_cell_length_c 22.794(2)
_cell_measurement_reflns_used 6855
_cell_measurement_temperature 295(2)
_cell_measurement_theta_max 24.0
_cell_measurement_theta_min 3.0
_cell_volume 1696.9(3)
_computing_cell_refinement PROCESS-AUTO
_computing_data_collection 'PROCESS-AUTO (Rigaku, 1998)'
_computing_data_reduction 'CrystalStructure (Rigaku/MSC, 2002)'
_computing_molecular_graphics 'ORTEP-3 for Windows (Farrugia, 1997)'
_computing_publication_material 'WinGX (Farrugia, 1999)'
_computing_structure_refinement 'SHELXL97 (Sheldrick, 1997)'
_computing_structure_solution 'SIR92 (Altomare et al., 1993)'
_diffrn_ambient_temperature 295(2)
_diffrn_detector_area_resol_mean 10.00
_diffrn_measured_fraction_theta_full 1.00
_diffrn_measured_fraction_theta_max 1.00
_diffrn_measurement_device_type 'Rigaku R-AXIS RAPID'
_diffrn_measurement_method \w
_diffrn_radiation_monochromator graphite
_diffrn_radiation_source 'fine-focus sealed tube'
_diffrn_radiation_type MoK\a
_diffrn_radiation_wavelength 0.71073
_diffrn_reflns_av_R_equivalents 0.031
_diffrn_reflns_av_sigmaI/netI 0.044
_diffrn_reflns_limit_h_max 12
_diffrn_reflns_limit_h_min -9
_diffrn_reflns_limit_k_max 8
_diffrn_reflns_limit_k_min -8
_diffrn_reflns_limit_l_max 19
_diffrn_reflns_limit_l_min -27
_diffrn_reflns_number 8649
_diffrn_reflns_theta_full 25.0
_diffrn_reflns_theta_max 25.0
_diffrn_reflns_theta_min 1.8
_diffrn_standards_decay_% 0
_diffrn_standards_interval_count 0
_diffrn_standards_interval_time 0
_diffrn_standards_number 0
_exptl_absorpt_coefficient_mu 1.423
_exptl_absorpt_correction_T_max 0.802
_exptl_absorpt_correction_T_min 0.665
_exptl_absorpt_correction_type multi-scan
_exptl_absorpt_process_details '(ABSCOR; Higashi, 1995)'
_exptl_crystal_colour pink
_exptl_crystal_density_diffrn 1.798
_exptl_crystal_density_method 'not measured'
_exptl_crystal_description prism
_exptl_crystal_F_000 940
_exptl_crystal_size_max 0.30
_exptl_crystal_size_mid 0.20
_exptl_crystal_size_min 0.15
_refine_diff_density_max 0.32
_refine_diff_density_min -0.38
_refine_ls_extinction_method none
_refine_ls_goodness_of_fit_ref 1.044
_refine_ls_hydrogen_treatment constr
_refine_ls_matrix_type full
_refine_ls_number_parameters 226
_refine_ls_number_reflns 3003
_refine_ls_number_restraints 0
_refine_ls_restrained_S_all 1.044
_refine_ls_R_factor_all 0.052
_refine_ls_R_factor_gt 0.042
_refine_ls_shift/su_max 0.001
_refine_ls_shift/su_mean 0.001
_refine_ls_structure_factor_coef Fsqd
_refine_ls_weighting_details 'calc w = 1/[\s^2^(Fo^2^)+(0.0449P)^2^+1.2046P] where P = (Fo^2^+2Fc^2^)/3'
_refine_ls_weighting_scheme calc
_refine_ls_wR_factor_gt 0.097
_refine_ls_wR_factor_ref 0.102
_reflns_number_gt 2513
_reflns_number_total 3003
_reflns_threshold_expression I>2\s(I)
_cod_data_source_file ac6195.cif
_cod_data_source_block I
_cod_original_sg_symbol_H-M 'P 21/c'
_cod_database_code 2206834
_cod_database_fobs_code 2206834

loop_
_symmetry_equiv_pos_as_xyz
'x, y, z'
'-x, y+1/2, -z+1/2'
'-x, -y, -z'
'x, -y-1/2, z-1/2'

loop_
_atom_site_label
_atom_site_fract_x
_atom_site_fract_y
_atom_site_fract_z
_atom_site_U_iso_or_equiv
_atom_site_adp_type
_atom_site_calc_flag
_atom_site_refinement_flags
_atom_site_occupancy
_atom_site_type_symbol
Co 0.26840(4) 0.72267(6) 0.622648(18) 0.02734(15) Uani d . 1 Co
O1 0.2811(2) 1.0045(3) 0.60165(11) 0.0400(6) Uani d . 1 O
O2 0.3663(3) 1.2332(3) 0.55773(12) 0.0512(7) Uani d . 1 O
O3 0.3389(2) 0.7742(4) 0.71193(10) 0.0413(6) Uani d . 1 O
O4 0.4930(2) 0.8607(5) 0.78787(11) 0.0584(8) Uani d . 1 O
O5 0.2792(2) 0.4345(3) 0.64243(10) 0.0367(6) Uani d . 1 O
H5A 0.3449 0.4206 0.6691 0.055 Uiso d R 1 H
H5B 0.2916 0.3792 0.6109 0.055 Uiso d R 1 H
N1 0.1748(3) 0.6768(4) 0.53176(11) 0.0302(6) Uani d . 1 N
N2 0.3336(3) 0.6030(5) 0.47892(12) 0.0446(8) Uani d . 1 N
H2A 0.3445 0.5959 0.4402 0.067 Uiso d R 1 H
H2B 0.3816 0.5263 0.5074 0.067 Uiso d R 1 H
N3 0.0754(3) 0.7418(4) 0.62842(12) 0.0327(7) Uani d . 1 N
N4 0.0705(3) 0.7351(5) 0.73050(14) 0.0563(10) Uani d . 1 N
H4A 0.1557 0.7302 0.7420 0.084 Uiso d R 1 H
H4B 0.0288 0.7309 0.7584 0.084 Uiso d R 1 H
O1W 0.1367(3) 0.1883(5) 0.70383(14) 0.0720(9) Uani d . 1 O
H1C 0.1435 0.2897 0.6831 0.108 Uiso d R 1 H
H1D 0.1775 0.1017 0.6834 0.108 Uiso d R 1 H
O2W 0.3075(3) 0.8286(6) 0.84951(13) 0.0840(11) Uani d . 1 O
H2C 0.2234 0.8496 0.8517 0.126 Uiso d R 1 H
H2D 0.3380 0.8576 0.8175 0.126 Uiso d R 1 H
S1 0.10075(10) 0.72328(13) 0.41805(4) 0.0425(3) Uani d . 1 S
S2 -0.15024(9) 0.77706(15) 0.64843(5) 0.0476(3) Uani d . 1 S
S3 0.50173(8) 0.74037(11) 0.61952(4) 0.0314(2) Uani d . 1 S
C1 0.2153(3) 0.6608(5) 0.48164(14) 0.0315(8) Uani d . 1 C
C2 -0.0058(4) 0.7701(5) 0.46259(16) 0.0387(9) Uani d . 1 C
H2 -0.0892 0.8123 0.4484 0.050 Uiso calc R 1 H
C3 0.0476(3) 0.7375(4) 0.52079(16) 0.0321(8) Uani d . 1 C
C4 -0.0097(3) 0.7561(4) 0.57284(16) 0.0315(8) Uani d . 1 C
C5 -0.1329(4) 0.7772(5) 0.57527(17) 0.0413(9) Uani d . 1 C
H5 -0.2000 0.7902 0.5419 0.050 Uiso calc R 1 H
C6 0.0148(3) 0.7475(5) 0.67259(17) 0.0380(9) Uani d . 1 C
C7 0.3688(3) 1.0734(5) 0.57931(14) 0.0361(8) Uani d . 1 C
C8 0.4846(4) 0.9525(5) 0.57599(16) 0.0415(9) Uani d . 1 C
H8A 0.5613 1.0273 0.5892 0.050 Uiso calc R 1 H
H8B 0.4797 0.9195 0.5343 0.050 Uiso calc R 1 H
C9 0.5526(3) 0.8267(6) 0.69543(15) 0.0398(9) Uani d . 1 C
H9A 0.6265 0.7543 0.7154 0.048 Uiso calc R 1 H
H9B 0.5805 0.9556 0.6936 0.048 Uiso calc R 1 H
C10 0.4539(3) 0.8206(5) 0.73385(15) 0.0351(8) Uani d . 1 C

loop_
_atom_site_aniso_label
_atom_site_aniso_U_11
_atom_site_aniso_U_22
_atom_site_aniso_U_33
_atom_site_aniso_U_12
_atom_site_aniso_U_13
_atom_site_aniso_U_23
Co 0.0191(3) 0.0367(3) 0.0250(3) -0.00001(18) 0.00215(17) -0.00213(18)
O1 0.0277(13) 0.0359(13) 0.0550(16) 0.0018(11) 0.0056(11) 0.0012(11)
O2 0.063(2) 0.0417(16) 0.0455(17) 0.0050(13) 0.0047(14) 0.0116(12)
O3 0.0232(13) 0.0723(18) 0.0282(13) -0.0090(12) 0.0052(10) -0.0101(11)
O4 0.0328(15) 0.109(2) 0.0313(15) -0.0191(15) 0.0024(11) -0.0236(15)
O5 0.0310(14) 0.0415(14) 0.0337(13) 0.0007(10) -0.0020(10) 0.0032(10)
N1 0.0267(15) 0.0344(15) 0.0280(15) 0.0020(12) 0.0026(11) -0.0014(12)
N2 0.0387(19) 0.065(2) 0.0313(16) 0.0063(15) 0.0094(13) -0.0020(14)
N3 0.0205(15) 0.0410(17) 0.0361(17) 0.0005(12) 0.0049(12) -0.0028(12)
N4 0.0300(18) 0.103(3) 0.039(2) -0.0022(17) 0.0123(15) 0.0003(17)
O1W 0.068(2) 0.079(2) 0.079(2) -0.0111(18) 0.0395(18) -0.0050(18)
O2W 0.074(2) 0.131(3) 0.056(2) -0.023(2) 0.0328(17) -0.015(2)
S1 0.0474(6) 0.0484(6) 0.0277(5) 0.0074(4) -0.0005(4) 0.0024(4)
S2 0.0225(5) 0.0646(7) 0.0577(7) 0.0013(4) 0.0130(4) -0.0047(5)
S3 0.0255(5) 0.0395(5) 0.0297(5) 0.0047(3) 0.0072(3) 0.0026(3)
C1 0.0320(19) 0.0351(18) 0.0258(18) -0.0015(15) 0.0028(14) 0.0010(14)
C2 0.034(2) 0.039(2) 0.037(2) 0.0048(15) -0.0058(16) -0.0010(15)
C3 0.0269(19) 0.0290(17) 0.037(2) 0.0001(13) 0.0003(15) -0.0014(14)
C4 0.0248(18) 0.0294(17) 0.038(2) -0.0020(13) 0.0009(14) -0.0010(14)
C5 0.027(2) 0.046(2) 0.047(2) 0.0036(16) -0.0013(16) 0.0014(17)
C6 0.0238(19) 0.044(2) 0.047(2) -0.0047(15) 0.0096(16) -0.0054(16)
C7 0.033(2) 0.039(2) 0.0304(19) 0.0017(16) -0.0043(15) -0.0001(15)
C8 0.041(2) 0.047(2) 0.039(2) -0.0002(18) 0.0143(16) 0.0099(17)
C9 0.0240(19) 0.061(2) 0.0332(19) -0.0044(17) 0.0039(14) -0.0019(17)
C10 0.029(2) 0.043(2) 0.0314(19) -0.0032(16) 0.0028(15) -0.0022(16)

loop_
_atom_type_symbol
_atom_type_description
_atom_type_scat_dispersion_real
_atom_type_scat_dispersion_imag
_atom_type_scat_source
C C 0.0033 0.0000 'International Tables Vol C Tables 4.2.6.8 and 6.1.1.4'
H H 0.0000 0.0000 'International Tables Vol C Tables 4.2.6.8 and 6.1.1.4'
N N 0.0061 0.0000 'International Tables Vol C Tables 4.2.6.8 and 6.1.1.4'
O O 0.0106 0.0000 'International Tables Vol C Tables 4.2.6.8 and 6.1.1.4'
S S 0.1246 0.0000 'International Tables Vol C Tables 4.2.6.8 and 6.1.1.4'
Co Co 0.3494 0.0000 'International Tables Vol C Tables 4.2.6.8 and 6.1.1.4'

loop_
_geom_angle_atom_site_label_1
_geom_angle_atom_site_label_2
_geom_angle_atom_site_label_3
_geom_angle
O3 Co O1 91.55(10)
O3 Co N3 94.66(10)
O1 Co N3 93.77(10)
O3 Co O5 88.34(10)
O1 Co O5 172.83(9)
N3 Co O5 93.39(10)
O3 Co N1 173.61(10)
O1 Co N1 87.99(10)
N3 Co N1 79.02(10)
O5 Co N1 92.91(10)
O3 Co S3 82.26(7)
O1 Co S3 80.22(7)
N3 Co S3 173.13(8)
O5 Co S3 92.66(7)
N1 Co S3 103.93(8)
C7 O1 Co 124.2(2)
C10 O3 Co 123.8(2)
Co O5 H5A 105.8
Co O5 H5B 106.4
H5A O5 H5B 107.5
C1 N1 C3 111.3(3)
C1 N1 Co 133.5(2)
C3 N1 Co 111.2(2)
C1 N2 H2A 112.3
C1 N2 H2B 122.5
H2A N2 H2B 118.8
C6 N3 C4 111.2(3)
C6 N3 Co 134.9(2)
C4 N3 Co 113.9(2)
C6 N4 H4A 120.2
C6 N4 H4B 123.4
H4A N4 H4B 116.4
H1C O1W H1D 100.1
H2C O2W H2D 122.9
C2 S1 C1 89.69(16)
C5 S2 C6 89.52(18)
C8 S3 C9 102.43(18)
C8 S3 Co 94.31(12)
C9 S3 Co 94.85(11)
N1 C1 N2 124.0(3)
N1 C1 S1 113.4(3)
N2 C1 S1 122.6(2)
C3 C2 S1 110.8(3)
C3 C2 H2 124.6
S1 C2 H2 124.6
C2 C3 N1 114.7(3)
C2 C3 C4 128.6(3)
N1 C3 C4 116.6(3)
C5 C4 N3 115.2(3)
C5 C4 C3 129.5(3)
N3 C4 C3 115.3(3)
C4 C5 S2 110.8(3)
C4 C5 H5 124.6
S2 C5 H5 124.6
N3 C6 N4 124.9(3)
N3 C6 S2 113.4(3)
N4 C6 S2 121.7(3)
O2 C7 O1 124.4(3)
O2 C7 C8 116.6(3)
O1 C7 C8 118.9(3)
C7 C8 S3 115.8(2)
C7 C8 H8A 108.3
S3 C8 H8A 108.3
C7 C8 H8B 108.3
S3 C8 H8B 108.3
H8A C8 H8B 107.4
C10 C9 S3 116.2(2)
C10 C9 H9A 108.2
S3 C9 H9A 108.2
C10 C9 H9B 108.2
S3 C9 H9B 108.2
H9A C9 H9B 107.4
O4 C10 O3 122.6(3)
O4 C10 C9 116.1(3)
O3 C10 C9 121.3(3)

loop_
_geom_bond_atom_site_label_1
_geom_bond_atom_site_label_2
_geom_bond_distance
_geom_bond_publ_flag
Co S3 2.5143(10) y
Co O1 2.078(2) y
Co O3 2.044(2) y
Co O5 2.102(2) y
Co N1 2.121(3) y
Co N3 2.100(3) y
O1 C7 1.260(4) ?
O2 C7 1.239(4) ?
O3 C10 1.266(4) ?
O4 C10 1.245(4) ?
O5 H5A 0.8291 ?
O5 H5B 0.8541 ?
N1 C1 1.312(4) ?
N1 C3 1.397(4) ?
N2 C1 1.345(4) ?
N2 H2A 0.9157 ?
N2 H2B 0.9166 ?
N3 C6 1.311(5) ?
N3 C4 1.394(4) ?
N4 C6 1.328(5) ?
N4 H4A 0.8924 ?
N4 H4B 0.8533 ?
O1W H1C 0.8751 ?
O1W H1D 0.9358 ?
O2W H2C 0.9237 ?
O2W H2D 0.8849 ?
S1 C2 1.716(4) ?
S1 C1 1.741(3) ?
S2 C5 1.717(4) ?
S2 C6 1.744(4) ?
S3 C8 1.797(3) ?
S3 C9 1.806(3) ?
C2 C3 1.346(5) ?
C2 H2 0.9300 ?
C3 C4 1.455(5) ?
C4 C5 1.339(5) ?
C5 H5 0.9300 ?
C7 C8 1.525(5) ?
C8 H8A 0.9700 ?
C8 H8B 0.9700 ?
C9 C10 1.512(5) ?
C9 H9A 0.9700 ?
C9 H9B 0.9700 ?

loop_
_geom_hbond_atom_site_label_D
_geom_hbond_atom_site_label_H
_geom_hbond_atom_site_label_A
_geom_hbond_site_symmetry_A
_geom_hbond_distance_DH
_geom_hbond_distance_HA
_geom_hbond_distance_DA
_geom_hbond_angle_DHA
_geom_hbond_publ_flag
N2 H2A O2W 4_575 0.92 2.09 2.943(4) 154 y
N2 H2B O2 1_545 0.92 2.41 3.168(4) 140 y
N4 H4A O3 . 0.89 2.23 3.003(4) 144 y
N4 H4B O1W 2_556 0.85 2.15 2.950(5) 156 y
O5 H5A O4 2_646 0.83 1.85 2.656(3) 165 y
O5 H5B O2 1_545 0.86 1.90 2.727(3) 162 y
O1W H1C O5 . 0.88 2.15 2.879(4) 141 y
O1W H1D O1 1_545 0.94 2.46 3.330(4) 154 y
O2W H2C S1 4_576 0.92 2.27 2.994(3) 135 y
O2W H2D O3 . 0.89 2.48 3.249(4) 145 y
O2W H2D O4 . 0.89 1.92 2.678(4) 142 y
